data_4338234
loop_
_publ_author_name
'Victor, Eric'
'Lippard, Stephen J.'

_publ_section_title
;
 A Tetranitrosyl [4Fe-4S] Cluster Forms En Route to Roussin's Black Anion:
 Nitric Oxide Reactivity of [Fe4S4(LS3)L'](2-).
;
_journal_issue 10
_journal_name_full 'Inorganic chemistry'
_journal_page_first 5311
_journal_page_last 5320
_journal_paper_doi 10.1021/ic500586g
_journal_volume 53
_journal_year 2014
_chemical_formula_sum 'C38 H30 S2'
_chemical_formula_weight 550.74
_chemical_name_common 'Trityl disulfide'
_chemical_name_systematic
;

 ?

;
_space_group_IT_number 14
_symmetry_cell_setting monoclinic
_symmetry_space_group_name_Hall '-P 2ybc'
_symmetry_space_group_name_H-M 'P 1 21/c 1'
_atom_sites_solution_hydrogens geom
_atom_sites_solution_primary direct
_atom_sites_solution_secondary difmap
_audit_creation_method SHELXL-97
_cell_angle_alpha 90.00
_cell_angle_beta 103.484(2)
_cell_angle_gamma 90.00
_cell_formula_units_Z 4
_cell_length_a 13.8744(15)
_cell_length_b 12.0428(13)
_cell_length_c 17.2348(19)
_cell_measurement_reflns_used 4787
_cell_measurement_temperature 100(2)
_cell_measurement_theta_max 24.65
_cell_measurement_theta_min 2.27
_cell_volume 2800.3(5)
_computing_cell_refinement 'Bruker SMART'
_computing_data_collection 'Bruker SMART'
_computing_data_reduction 'Bruker SAINT'
_computing_molecular_graphics 'Bruker SHELXTL'
_computing_publication_material 'Bruker SHELXTL'
_computing_structure_refinement 'SHELXL-97 (Sheldrick, 1997)'
_computing_structure_solution 'SHELXS-97 (Sheldrick, 1990)'
_diffrn_ambient_temperature 100(2)
_diffrn_measured_fraction_theta_full 0.999
_diffrn_measured_fraction_theta_max 0.999
_diffrn_measurement_device_type 'CCD area detector'
_diffrn_measurement_method 'phi and omega scans'
_diffrn_radiation_monochromator graphite
_diffrn_radiation_source 'fine-focus sealed tube'
_diffrn_radiation_type MoK\a
_diffrn_radiation_wavelength 0.71073
_diffrn_reflns_av_R_equivalents 0.0957
_diffrn_reflns_av_sigmaI/netI 0.0523
_diffrn_reflns_limit_h_max 16
_diffrn_reflns_limit_h_min -16
_diffrn_reflns_limit_k_max 14
_diffrn_reflns_limit_k_min -14
_diffrn_reflns_limit_l_max 20
_diffrn_reflns_limit_l_min -20
_diffrn_reflns_number 43518
_diffrn_reflns_theta_full 25.03
_diffrn_reflns_theta_max 25.03
_diffrn_reflns_theta_min 1.51
_exptl_absorpt_coefficient_mu 0.217
_exptl_absorpt_correction_T_max 0.7452
_exptl_absorpt_correction_T_min 0.6251
_exptl_absorpt_correction_type multi-scan
_exptl_absorpt_process_details 'Blessing 1995'
_exptl_crystal_colour yellow
_exptl_crystal_density_diffrn 1.306
_exptl_crystal_density_meas ?
_exptl_crystal_density_method 'not measured'
_exptl_crystal_description shard
_exptl_crystal_F_000 1160
_exptl_crystal_size_max 0.22
_exptl_crystal_size_mid 0.13
_exptl_crystal_size_min 0.08
_refine_diff_density_max 0.434
_refine_diff_density_min -0.266
_refine_diff_density_rms 0.058
_refine_ls_extinction_method none
_refine_ls_goodness_of_fit_ref 1.204
_refine_ls_hydrogen_treatment constr
_refine_ls_matrix_type full
_refine_ls_number_parameters 361
_refine_ls_number_reflns 4956
_refine_ls_number_restraints 0
_refine_ls_restrained_S_all 1.204
_refine_ls_R_factor_all 0.0708
_refine_ls_R_factor_gt 0.0427
_refine_ls_shift/su_max 0.001
_refine_ls_shift/su_mean 0.000
_refine_ls_structure_factor_coef Fsqd
_refine_ls_weighting_details 'calc w=1/[\s^2^(Fo^2^)+(0.0375P)^2^+0.0000P] where P=(Fo^2^+2Fc^2^)/3'
_refine_ls_weighting_scheme calc
_refine_ls_wR_factor_gt 0.0862
_refine_ls_wR_factor_ref 0.0959
_reflns_number_gt 3664
_reflns_number_total 4956
_reflns_threshold_expression >2sigma(I)
_cod_data_source_file ic500586g_si_002.cif
_cod_data_source_block 5*(Ph3CS)2
_cod_depositor_comments
;
The following automatic conversions were performed:

'_symmetry_cell_setting' value 'Monoclinic' changed to 'monoclinic'
according to
/usr/data/users/saulius/crontab/automatic-downloads/rss-feeds/ACS/lib/dictionaries/cif_core.dic
dictionary named 'cif_core.dic' version 2.4.2 from 2011-04-26.

Automatic conversion script
Id: cif_fix_values 2281 2013-09-26 08:29:07Z andrius 

 Adding full bibliography for 4338230--4338234.cif.

The following automatic conversions were performed:

'_exptl_crystal_density_meas' value 'not measured' was changed to '?'
- the value is perceived as not measured.

Automatic conversion script
Id: cif_fix_values 3008 2015-01-20 13:52:24Z robertas 
;
_cod_original_sg_symbol_H-M P2(1)/c
_cod_database_code 4338234

loop_
_symmetry_equiv_pos_as_xyz
'x, y, z'
'-x, y+1/2, -z+1/2'
'-x, -y, -z'
'x, -y-1/2, z-1/2'

loop_
_atom_site_label
_atom_site_type_symbol
_atom_site_fract_x
_atom_site_fract_y
_atom_site_fract_z
_atom_site_U_iso_or_equiv
_atom_site_adp_type
_atom_site_occupancy
_atom_site_symmetry_multiplicity
_atom_site_calc_flag
_atom_site_refinement_flags
S1 S 0.23250(4) 0.20261(5) 0.20705(3) 0.01917(15) Uani 1 1 d .
C1 C 0.14439(16) 0.11057(18) 0.12839(12) 0.0155(5) Uani 1 1 d .
C11 C 0.07353(16) 0.04893(18) 0.16978(12) 0.0174(5) Uani 1 1 d .
C12 C 0.04226(16) -0.05874(18) 0.14815(13) 0.0192(5) Uani 1 1 d .
H12 H 0.0705 -0.0980 0.1111 0.023 Uiso 1 1 calc R
C13 C -0.02955(18) -0.10981(19) 0.17989(13) 0.0235(5) Uani 1 1 d .
H13 H -0.0491 -0.1839 0.1650 0.028 Uiso 1 1 calc R
C14 C -0.07277(18) -0.0540(2) 0.23273(14) 0.0271(6) Uani 1 1 d .
H14 H -0.1220 -0.0890 0.2544 0.033 Uiso 1 1 calc R
C15 C -0.04334(19) 0.0544(2) 0.25394(14) 0.0286(6) Uani 1 1 d .
H15 H -0.0732 0.0940 0.2899 0.034 Uiso 1 1 calc R
C16 C 0.02904(17) 0.1048(2) 0.22306(14) 0.0229(5) Uani 1 1 d .
H16 H 0.0487 0.1787 0.2384 0.028 Uiso 1 1 calc R
C21 C 0.08707(16) 0.19920(17) 0.07157(12) 0.0152(5) Uani 1 1 d .
C22 C -0.01564(16) 0.19957(18) 0.04935(13) 0.0186(5) Uani 1 1 d .
H22 H -0.0518 0.1444 0.0699 0.022 Uiso 1 1 calc R
C23 C -0.06618(18) 0.2791(2) -0.00236(14) 0.0244(6) Uani 1 1 d .
H23 H -0.1366 0.2779 -0.0169 0.029 Uiso 1 1 calc R
C24 C -0.01549(19) 0.36008(19) -0.03304(14) 0.0263(6) Uani 1 1 d .
H24 H -0.0505 0.4157 -0.0675 0.032 Uiso 1 1 calc R
C25 C 0.08718(19) 0.35947(19) -0.01305(13) 0.0247(6) Uani 1 1 d .
H25 H 0.1229 0.4136 -0.0351 0.030 Uiso 1 1 calc R
C26 C 0.13791(17) 0.28019(18) 0.03896(13) 0.0196(5) Uani 1 1 d .
H26 H 0.2083 0.2809 0.0527 0.023 Uiso 1 1 calc R
C31 C 0.20280(16) 0.03117(18) 0.08808(13) 0.0163(5) Uani 1 1 d .
C32 C 0.19826(16) 0.03459(18) 0.00675(13) 0.0188(5) Uani 1 1 d .
H32 H 0.1601 0.0905 -0.0253 0.023 Uiso 1 1 calc R
C33 C 0.24921(17) -0.04329(19) -0.02808(14) 0.0233(6) Uani 1 1 d .
H33 H 0.2450 -0.0404 -0.0839 0.028 Uiso 1 1 calc R
C34 C 0.30554(17) -0.1242(2) 0.01732(15) 0.0254(6) Uani 1 1 d .
H34 H 0.3409 -0.1765 -0.0067 0.030 Uiso 1 1 calc R
C35 C 0.31029(17) -0.12873(19) 0.09827(15) 0.0247(6) Uani 1 1 d .
H35 H 0.3491 -0.1844 0.1300 0.030 Uiso 1 1 calc R
C36 C 0.25902(16) -0.05287(18) 0.13326(13) 0.0197(5) Uani 1 1 d .
H36 H 0.2619 -0.0578 0.1888 0.024 Uiso 1 1 calc R
S2 S 0.37512(4) 0.15478(5) 0.22557(3) 0.01763(15) Uani 1 1 d .
C2 C 0.41574(16) 0.09121(18) 0.32939(12) 0.0161(5) Uani 1 1 d .
C41 C 0.35410(16) -0.01262(18) 0.33472(12) 0.0175(5) Uani 1 1 d .
C42 C 0.25722(17) -0.0015(2) 0.34410(13) 0.0205(5) Uani 1 1 d .
H42 H 0.2316 0.0705 0.3497 0.025 Uiso 1 1 calc R
C43 C 0.19803(18) -0.0936(2) 0.34539(13) 0.0256(6) Uani 1 1 d .
H43 H 0.1324 -0.0844 0.3519 0.031 Uiso 1 1 calc R
C44 C 0.23396(19) -0.1989(2) 0.33731(15) 0.0305(6) Uani 1 1 d .
H44 H 0.1929 -0.2620 0.3374 0.037 Uiso 1 1 calc R
C45 C 0.32966(19) -0.2116(2) 0.32907(15) 0.0299(6) Uani 1 1 d .
H45 H 0.3549 -0.2840 0.3242 0.036 Uiso 1 1 calc R
C46 C 0.38964(18) -0.11948(19) 0.32784(13) 0.0229(5) Uani 1 1 d .
H46 H 0.4556 -0.1295 0.3223 0.027 Uiso 1 1 calc R
C51 C 0.52604(16) 0.06584(17) 0.33385(13) 0.0166(5) Uani 1 1 d .
C52 C 0.55651(17) 0.01775(18) 0.26914(13) 0.0217(5) Uani 1 1 d .
H52 H 0.5090 0.0027 0.2209 0.026 Uiso 1 1 calc R
C53 C 0.65547(18) -0.00792(19) 0.27528(14) 0.0241(6) Uani 1 1 d .
H53 H 0.6755 -0.0388 0.2308 0.029 Uiso 1 1 calc R
C54 C 0.72500(18) 0.01104(19) 0.34530(14) 0.0235(6) Uani 1 1 d .
H54 H 0.7925 -0.0077 0.3495 0.028 Uiso 1 1 calc R
C55 C 0.69577(17) 0.05755(18) 0.40937(14) 0.0216(5) Uani 1 1 d .
H55 H 0.7434 0.0704 0.4579 0.026 Uiso 1 1 calc R
C56 C 0.59754(16) 0.08549(17) 0.40329(13) 0.0178(5) Uani 1 1 d .
H56 H 0.5788 0.1187 0.4476 0.021 Uiso 1 1 calc R
C61 C 0.40845(16) 0.17841(18) 0.39277(13) 0.0168(5) Uani 1 1 d .
C62 C 0.42836(16) 0.28999(18) 0.38246(13) 0.0201(5) Uani 1 1 d .
H62 H 0.4393 0.3144 0.3328 0.024 Uiso 1 1 calc R
C63 C 0.43250(17) 0.36598(19) 0.44349(14) 0.0224(5) Uani 1 1 d .
H63 H 0.4453 0.4420 0.4350 0.027 Uiso 1 1 calc R
C64 C 0.41823(17) 0.3321(2) 0.51662(14) 0.0237(6) Uani 1 1 d .
H64 H 0.4208 0.3845 0.5583 0.028 Uiso 1 1 calc R
C65 C 0.40026(16) 0.2215(2) 0.52837(13) 0.0219(5) Uani 1 1 d .
H65 H 0.3913 0.1973 0.5787 0.026 Uiso 1 1 calc R
C66 C 0.39520(16) 0.1453(2) 0.46712(13) 0.0199(5) Uani 1 1 d .
H66 H 0.3825 0.0693 0.4760 0.024 Uiso 1 1 calc R

loop_
_atom_site_aniso_label
_atom_site_aniso_U_11
_atom_site_aniso_U_22
_atom_site_aniso_U_33
_atom_site_aniso_U_23
_atom_site_aniso_U_13
_atom_site_aniso_U_12
S1 0.0178(3) 0.0168(3) 0.0200(3) -0.0030(2) -0.0014(2) 0.0017(2)
C1 0.0145(12) 0.0147(11) 0.0153(11) -0.0015(9) -0.0005(9) -0.0017(9)
C11 0.0170(12) 0.0194(13) 0.0145(11) 0.0008(10) 0.0013(10) 0.0016(10)
C12 0.0209(13) 0.0190(13) 0.0167(12) 0.0009(10) 0.0022(10) 0.0014(10)
C13 0.0256(14) 0.0201(13) 0.0229(13) 0.0037(11) 0.0020(11) -0.0051(11)
C14 0.0226(14) 0.0336(15) 0.0267(13) 0.0042(12) 0.0089(11) -0.0057(12)
C15 0.0320(15) 0.0330(15) 0.0244(13) -0.0034(12) 0.0141(12) 0.0007(12)
C16 0.0265(14) 0.0206(13) 0.0222(12) -0.0028(10) 0.0069(11) -0.0038(11)
C21 0.0174(12) 0.0133(11) 0.0151(11) -0.0028(9) 0.0041(10) 0.0017(10)
C22 0.0181(13) 0.0165(12) 0.0201(12) -0.0045(10) 0.0024(10) -0.0004(10)
C23 0.0174(13) 0.0267(14) 0.0260(13) -0.0054(11) -0.0014(11) 0.0036(11)
C24 0.0361(16) 0.0191(13) 0.0190(12) -0.0011(10) -0.0031(11) 0.0103(12)
C25 0.0339(16) 0.0206(13) 0.0194(12) 0.0017(10) 0.0057(11) -0.0028(11)
C26 0.0178(13) 0.0198(13) 0.0198(12) -0.0018(10) 0.0018(10) 0.0008(10)
C31 0.0117(12) 0.0171(12) 0.0197(12) -0.0028(10) 0.0031(10) -0.0013(9)
C32 0.0160(13) 0.0183(13) 0.0213(12) -0.0012(10) 0.0028(10) -0.0035(10)
C33 0.0197(13) 0.0276(14) 0.0236(13) -0.0073(11) 0.0072(11) -0.0057(11)
C34 0.0173(13) 0.0266(14) 0.0331(14) -0.0123(11) 0.0077(11) -0.0007(11)
C35 0.0167(13) 0.0191(13) 0.0340(14) -0.0043(11) -0.0027(11) 0.0034(10)
C36 0.0178(13) 0.0199(13) 0.0189(12) -0.0015(10) -0.0007(10) -0.0010(10)
S2 0.0168(3) 0.0195(3) 0.0155(3) 0.0022(2) 0.0014(2) -0.0019(2)
C2 0.0174(13) 0.0165(12) 0.0136(11) 0.0035(9) 0.0018(10) 0.0020(10)
C41 0.0181(13) 0.0181(12) 0.0131(11) 0.0031(10) -0.0028(10) -0.0027(10)
C42 0.0207(13) 0.0229(13) 0.0162(12) 0.0025(10) 0.0011(10) -0.0014(11)
C43 0.0223(14) 0.0313(15) 0.0221(13) 0.0069(11) 0.0030(11) -0.0071(12)
C44 0.0320(16) 0.0235(14) 0.0315(14) 0.0077(12) -0.0014(12) -0.0098(12)
C45 0.0351(16) 0.0162(13) 0.0339(14) 0.0065(11) -0.0014(12) -0.0005(12)
C46 0.0204(14) 0.0225(13) 0.0232(13) 0.0018(11) -0.0003(11) 0.0009(11)
C51 0.0187(13) 0.0112(11) 0.0193(12) 0.0021(9) 0.0031(10) -0.0014(10)
C52 0.0234(14) 0.0213(13) 0.0188(12) -0.0028(10) 0.0018(10) 0.0017(11)
C53 0.0250(14) 0.0246(14) 0.0246(13) -0.0026(11) 0.0095(11) 0.0041(11)
C54 0.0162(13) 0.0229(14) 0.0325(14) 0.0021(11) 0.0080(11) 0.0001(11)
C55 0.0184(13) 0.0182(13) 0.0260(13) 0.0021(11) 0.0011(11) -0.0035(10)
C56 0.0184(13) 0.0147(12) 0.0206(12) 0.0021(10) 0.0049(10) -0.0020(10)
C61 0.0110(12) 0.0203(13) 0.0175(11) 0.0014(10) 0.0004(9) 0.0010(10)
C62 0.0200(13) 0.0204(13) 0.0204(12) 0.0019(10) 0.0056(10) 0.0001(10)
C63 0.0213(14) 0.0160(13) 0.0296(14) -0.0017(11) 0.0052(11) -0.0006(10)
C64 0.0184(13) 0.0303(15) 0.0215(12) -0.0076(11) 0.0030(11) 0.0019(11)
C65 0.0167(13) 0.0337(15) 0.0152(11) -0.0004(11) 0.0037(10) 0.0008(11)
C66 0.0151(13) 0.0230(13) 0.0204(12) 0.0046(10) 0.0017(10) 0.0015(10)

loop_
_atom_type_symbol
_atom_type_description
_atom_type_scat_dispersion_real
_atom_type_scat_dispersion_imag
_atom_type_scat_source
C C 0.0033 0.0016 'International Tables Vol C Tables 4.2.6.8 and 6.1.1.4'
H H 0.0000 0.0000 'International Tables Vol C Tables 4.2.6.8 and 6.1.1.4'
S S 0.1246 0.1234 'International Tables Vol C Tables 4.2.6.8 and 6.1.1.4'

loop_
_geom_angle_atom_site_label_1
_geom_angle_atom_site_label_2
_geom_angle_atom_site_label_3
_geom_angle
C1 S1 S2 112.45(7)
C31 C1 C11 112.05(18)
C31 C1 C21 113.36(17)
C11 C1 C21 109.85(17)
C31 C1 S1 111.15(15)
C11 C1 S1 108.56(14)
C21 C1 S1 101.29(14)
C12 C11 C16 118.0(2)
C12 C11 C1 121.35(19)
C16 C11 C1 120.2(2)
C13 C12 C11 121.0(2)
C14 C13 C12 120.5(2)
C13 C14 C15 119.1(2)
C16 C15 C14 120.4(2)
C15 C16 C11 121.0(2)
C22 C21 C26 118.0(2)
C22 C21 C1 121.55(19)
C26 C21 C1 120.40(19)
C23 C22 C21 120.9(2)
C24 C23 C22 120.7(2)
C23 C24 C25 119.2(2)
C26 C25 C24 120.2(2)
C25 C26 C21 120.9(2)
C32 C31 C36 118.1(2)
C32 C31 C1 122.6(2)
C36 C31 C1 119.20(19)
C31 C32 C33 120.5(2)
C34 C33 C32 120.7(2)
C33 C34 C35 119.3(2)
C36 C35 C34 120.4(2)
C35 C36 C31 120.9(2)
C2 S2 S1 109.16(7)
C41 C2 C61 112.69(17)
C41 C2 C51 113.37(18)
C61 C2 C51 109.19(18)
C41 C2 S2 109.73(15)
C61 C2 S2 109.81(14)
C51 C2 S2 101.46(13)
C46 C41 C42 117.9(2)
C46 C41 C2 122.4(2)
C42 C41 C2 119.7(2)
C43 C42 C41 121.0(2)
C44 C43 C42 120.3(2)
C45 C44 C43 119.5(2)
C44 C45 C46 120.5(2)
C45 C46 C41 120.7(2)
C56 C51 C52 117.9(2)
C56 C51 C2 120.71(19)
C52 C51 C2 121.3(2)
C53 C52 C51 120.4(2)
C54 C53 C52 120.6(2)
C53 C54 C55 119.5(2)
C54 C55 C56 120.4(2)
C55 C56 C51 121.2(2)
C62 C61 C66 117.8(2)
C62 C61 C2 121.44(19)
C66 C61 C2 120.2(2)
C63 C62 C61 121.0(2)
C64 C63 C62 120.5(2)
C65 C64 C63 119.2(2)
C64 C65 C66 120.4(2)
C65 C66 C61 121.0(2)

loop_
_geom_bond_atom_site_label_1
_geom_bond_atom_site_label_2
_geom_bond_distance
S1 C1 1.946(2)
S1 S2 2.0136(8)
C1 C31 1.522(3)
C1 C11 1.534(3)
C1 C21 1.539(3)
C11 C12 1.390(3)
C11 C16 1.394(3)
C12 C13 1.387(3)
C13 C14 1.377(3)
C14 C15 1.390(3)
C15 C16 1.382(3)
C21 C22 1.387(3)
C21 C26 1.396(3)
C22 C23 1.383(3)
C23 C24 1.378(3)
C24 C25 1.385(3)
C25 C26 1.384(3)
C31 C32 1.389(3)
C31 C36 1.398(3)
C32 C33 1.392(3)
C33 C34 1.374(3)
C34 C35 1.382(3)
C35 C36 1.380(3)
S2 C2 1.906(2)
C2 C41 1.530(3)
C2 C61 1.536(3)
C2 C51 1.545(3)
C41 C46 1.393(3)
C41 C42 1.397(3)
C42 C43 1.384(3)
C43 C44 1.381(3)
C44 C45 1.376(3)
C45 C46 1.390(3)
C51 C56 1.385(3)
C51 C52 1.406(3)
C52 C53 1.387(3)
C53 C54 1.377(3)
C54 C55 1.381(3)
C55 C56 1.384(3)
C61 C62 1.391(3)
C61 C66 1.395(3)
C62 C63 1.385(3)
C63 C64 1.382(3)
C64 C65 1.379(3)
C65 C66 1.389(3)
